data_7012885
loop_
_publ_author_name
'Giesbrecht, Garth R.'
'Gordon, John C.'
'Clark, David L.'
'Scott, Brian L.'

_publ_section_title
;
 Synthesis, structure and solution dynamics of lithium salts of
 superbulky cyclopentadienyl ligands
;
_journal_issue 13
_journal_name_full 'Dalton Transactions'
_journal_page_first 2658
_journal_paper_doi 10.1039/b302258g
_journal_year 2003
_chemical_formula_sum 'C45 H46'
_chemical_formula_weight 586.82
_chemical_name_common penta(3,5-dimethylphenyl)cyclopentadiene
_chemical_name_systematic
; 
penta(3,5-dimethylphenyl)cyclopentadiene

;
_space_group_IT_number 2
_symmetry_cell_setting triclinic
_symmetry_space_group_name_Hall '-P 1'
_symmetry_space_group_name_H-M 'P -1'
_atom_sites_solution_hydrogens geom
_atom_sites_solution_primary direct
_atom_sites_solution_secondary difmap
_audit_creation_method SHELXL-97
_cell_angle_alpha 92.202(4)
_cell_angle_beta 93.823(5)
_cell_angle_gamma 104.869(5)
_cell_formula_units_Z 2
_cell_length_a 8.1689(19)
_cell_length_b 12.805(3)
_cell_length_c 17.290(4)
_cell_measurement_temperature 203(2)
_cell_volume 1741.2(7)
_computing_structure_refinement 'SHELXL-97 (Sheldrick, 1997)'
_computing_structure_solution 'SHELXS-97 (Sheldrick, 1990)'
_diffrn_ambient_temperature 203(2)
_diffrn_measured_fraction_theta_full 0.929
_diffrn_measured_fraction_theta_max 0.929
_diffrn_radiation_monochromator graphite
_diffrn_radiation_source 'fine-focus sealed tube'
_diffrn_radiation_type MoK\a
_diffrn_radiation_wavelength 0.71073
_diffrn_reflns_av_R_equivalents 0.0266
_diffrn_reflns_av_sigmaI/netI 0.0329
_diffrn_reflns_limit_h_max 8
_diffrn_reflns_limit_h_min -9
_diffrn_reflns_limit_k_max 14
_diffrn_reflns_limit_k_min -14
_diffrn_reflns_limit_l_max 19
_diffrn_reflns_limit_l_min -18
_diffrn_reflns_number 8242
_diffrn_reflns_theta_full 23.34
_diffrn_reflns_theta_max 23.34
_diffrn_reflns_theta_min 1.18
_exptl_absorpt_coefficient_mu 0.063
_exptl_absorpt_correction_T_max 0.9925
_exptl_absorpt_correction_T_min 0.9845
_exptl_crystal_colour colorless
_exptl_crystal_density_diffrn 1.119
_exptl_crystal_density_method 'not measured'
_exptl_crystal_description irregular
_exptl_crystal_F_000 632
_exptl_crystal_preparation
; 
crystallized from toluene 
;
_exptl_crystal_size_max 0.25
_exptl_crystal_size_mid 0.16
_exptl_crystal_size_min 0.12
_refine_diff_density_max 0.370
_refine_diff_density_min -0.306
_refine_diff_density_rms 0.050
_refine_ls_extinction_method none
_refine_ls_goodness_of_fit_ref 1.323
_refine_ls_hydrogen_treatment mixed
_refine_ls_matrix_type full
_refine_ls_number_parameters 409
_refine_ls_number_reflns 4694
_refine_ls_number_restraints 0
_refine_ls_restrained_S_all 1.323
_refine_ls_R_factor_all 0.0819
_refine_ls_R_factor_gt 0.0669
_refine_ls_shift/su_max 0.000
_refine_ls_shift/su_mean 0.000
_refine_ls_structure_factor_coef Fsqd
_refine_ls_weighting_details 'calc w=1/[\s^2^(Fo^2^)+(0.1350P)^2^+0.0000P] where P=(Fo^2^+2Fc^2^)/3'
_refine_ls_weighting_scheme calc
_refine_ls_wR_factor_gt 0.2181
_refine_ls_wR_factor_ref 0.2286
_reflns_number_gt 3732
_reflns_number_total 4694
_reflns_threshold_expression >2sigma(I)
_cod_data_source_file b302258g.txt
_cod_data_source_block ccd5831
_cod_original_cell_volume 1741.3(7)
_cod_database_code 7012885

loop_
_symmetry_equiv_pos_as_xyz
'x, y, z'
'-x, -y, -z'

loop_
_atom_site_label
_atom_site_type_symbol
_atom_site_fract_x
_atom_site_fract_y
_atom_site_fract_z
_atom_site_U_iso_or_equiv
_atom_site_adp_type
_atom_site_occupancy
_atom_site_symmetry_multiplicity
_atom_site_calc_flag
_atom_site_refinement_flags
_atom_site_disorder_assembly
_atom_site_disorder_group
H1 H 0.284(5) 0.650(3) 0.203(2) 0.080 Uiso 1 1 d . . .
C1 C 0.4006(4) 0.6719(2) 0.19693(16) 0.0329(7) Uani 1 1 d . . .
C2 C 0.4974(4) 0.6165(2) 0.25165(16) 0.0346(7) Uani 1 1 d . . .
C3 C 0.6088(4) 0.6925(2) 0.29853(16) 0.0347(7) Uani 1 1 d . . .
C4 C 0.5870(4) 0.8001(2) 0.28166(16) 0.0355(7) Uani 1 1 d . . .
C5 C 0.4670(4) 0.7897(2) 0.22334(17) 0.0358(7) Uani 1 1 d . . .
C6 C 0.4314(4) 0.6533(2) 0.11263(16) 0.0329(7) Uani 1 1 d . . .
C7 C 0.2990(4) 0.6188(2) 0.05611(16) 0.0339(7) Uani 1 1 d . . .
H7 H 0.1877 0.6054 0.0699 0.041 Uiso 1 1 calc R . .
C8 C 0.3291(4) 0.6035(2) -0.02124(17) 0.0366(8) Uani 1 1 d . . .
C9 C 0.4947(4) 0.6237(2) -0.04016(17) 0.0373(8) Uani 1 1 d . . .
H9 H 0.5161 0.6127 -0.0916 0.045 Uiso 1 1 calc R . .
C10 C 0.6312(4) 0.6600(2) 0.01509(17) 0.0356(7) Uani 1 1 d . . .
C11 C 0.5956(4) 0.6737(2) 0.09128(17) 0.0354(7) Uani 1 1 d . . .
H11 H 0.6851 0.6973 0.1293 0.043 Uiso 1 1 calc R . .
C12 C 0.1844(4) 0.5665(3) -0.08193(18) 0.0507(9) Uani 1 1 d . . .
H12A H 0.0790 0.5556 -0.0580 0.076 Uiso 1 1 calc R . .
H12B H 0.1906 0.4998 -0.1073 0.076 Uiso 1 1 calc R . .
H12C H 0.1906 0.6205 -0.1194 0.076 Uiso 1 1 calc R . .
C13 C 0.8089(4) 0.6825(3) -0.0077(2) 0.0501(9) Uani 1 1 d . . .
H13A H 0.8077 0.6677 -0.0626 0.075 Uiso 1 1 calc R . .
H13B H 0.8675 0.6371 0.0195 0.075 Uiso 1 1 calc R . .
H13C H 0.8661 0.7571 0.0053 0.075 Uiso 1 1 calc R . .
C14 C 0.4692(4) 0.4982(2) 0.24950(16) 0.0356(7) Uani 1 1 d . . .
C15 C 0.3094(4) 0.4297(2) 0.22846(17) 0.0378(8) Uani 1 1 d . . .
H15 H 0.2198 0.4595 0.2147 0.045 Uiso 1 1 calc R . .
C16 C 0.2800(4) 0.3182(2) 0.22737(17) 0.0398(8) Uani 1 1 d . . .
C17 C 0.4165(4) 0.2756(3) 0.24545(18) 0.0456(9) Uani 1 1 d . . .
H17 H 0.3989 0.2008 0.2442 0.055 Uiso 1 1 calc R . .
C18 C 0.5779(4) 0.3407(3) 0.26524(18) 0.0438(8) Uani 1 1 d . . .
C19 C 0.6004(4) 0.4511(3) 0.26669(17) 0.0411(8) Uani 1 1 d . . .
H19 H 0.7086 0.4959 0.2798 0.049 Uiso 1 1 calc R . .
C20 C 0.1067(4) 0.2457(3) 0.2094(2) 0.0554(10) Uani 1 1 d . . .
H20A H 0.1111 0.1717 0.2120 0.083 Uiso 1 1 calc R . .
H20B H 0.0646 0.2573 0.1581 0.083 Uiso 1 1 calc R . .
H20C H 0.0325 0.2612 0.2465 0.083 Uiso 1 1 calc R . .
C21 C 0.7245(5) 0.2936(3) 0.2839(2) 0.0651(11) Uani 1 1 d . . .
H21A H 0.6859 0.2161 0.2798 0.098 Uiso 1 1 calc R . .
H21B H 0.7724 0.3173 0.3358 0.098 Uiso 1 1 calc R . .
H21C H 0.8094 0.3172 0.2479 0.098 Uiso 1 1 calc R . .
C22 C 0.7283(4) 0.6747(2) 0.36186(17) 0.0372(8) Uani 1 1 d . . .
C23 C 0.8933(4) 0.6730(2) 0.34789(18) 0.0412(8) Uani 1 1 d . . .
H23 H 0.9294 0.6851 0.2984 0.049 Uiso 1 1 calc R . .
C24 C 1.0041(4) 0.6538(3) 0.40533(19) 0.0450(8) Uani 1 1 d . . .
C25 C 0.9494(5) 0.6368(3) 0.47839(19) 0.0480(9) Uani 1 1 d . . .
H25 H 1.0233 0.6226 0.5175 0.058 Uiso 1 1 calc R . .
C26 C 0.7879(4) 0.6401(3) 0.49549(18) 0.0458(8) Uani 1 1 d . . .
C27 C 0.6791(4) 0.6595(2) 0.43573(17) 0.0406(8) Uani 1 1 d . . .
H27 H 0.5700 0.6622 0.4461 0.049 Uiso 1 1 calc R . .
C28 C 1.1825(5) 0.6510(4) 0.3877(2) 0.0715(12) Uani 1 1 d . . .
H28A H 1.2430 0.6371 0.4340 0.107 Uiso 1 1 calc R . .
H28B H 1.2407 0.7195 0.3695 0.107 Uiso 1 1 calc R . .
H28C H 1.1765 0.5948 0.3485 0.107 Uiso 1 1 calc R . .
C29 C 0.7294(6) 0.6245(4) 0.5753(2) 0.0753(12) Uani 1 1 d . . .
H29A H 0.6140 0.6293 0.5752 0.113 Uiso 1 1 calc R . .
H29B H 0.8006 0.6796 0.6109 0.113 Uiso 1 1 calc R . .
H29C H 0.7360 0.5546 0.5912 0.113 Uiso 1 1 calc R . .
C30 C 0.6835(4) 0.9010(2) 0.32631(17) 0.0388(8) Uani 1 1 d . . .
C31 C 0.8580(4) 0.9286(3) 0.33491(19) 0.0464(9) Uani 1 1 d . . .
H31 H 0.9159 0.8846 0.3104 0.056 Uiso 1 1 calc R . .
C32 C 0.9503(4) 1.0200(3) 0.3790(2) 0.0529(9) Uani 1 1 d . . .
C33 C 0.8606(5) 1.0837(3) 0.4138(2) 0.0546(10) Uani 1 1 d . . .
H33 H 0.9204 1.1454 0.4435 0.066 Uiso 1 1 calc R . .
C34 C 0.6856(4) 1.0597(3) 0.40638(19) 0.0486(9) Uani 1 1 d . . .
C35 C 0.5990(4) 0.9677(3) 0.36202(18) 0.0426(8) Uani 1 1 d . . .
H35 H 0.4810 0.9503 0.3560 0.051 Uiso 1 1 calc R . .
C36 C 1.1406(5) 1.0470(3) 0.3892(3) 0.0778(13) Uani 1 1 d . . .
H36A H 1.1826 1.1133 0.4205 0.117 Uiso 1 1 calc R . .
H36B H 1.1858 1.0554 0.3393 0.117 Uiso 1 1 calc R . .
H36C H 1.1751 0.9896 0.4142 0.117 Uiso 1 1 calc R . .
C37 C 0.5927(5) 1.1299(3) 0.4466(2) 0.0695(12) Uani 1 1 d . . .
H37A H 0.6731 1.1902 0.4738 0.104 Uiso 1 1 calc R . .
H37B H 0.5220 1.0885 0.4827 0.104 Uiso 1 1 calc R . .
H37C H 0.5232 1.1558 0.4088 0.104 Uiso 1 1 calc R . .
C38 C 0.4107(4) 0.8750(2) 0.18293(17) 0.0372(8) Uani 1 1 d . . .
C39 C 0.5295(4) 0.9599(2) 0.15479(18) 0.0420(8) Uani 1 1 d . . .
H39 H 0.6443 0.9641 0.1648 0.050 Uiso 1 1 calc R . .
C40 C 0.4830(4) 1.0376(2) 0.11272(19) 0.0458(9) Uani 1 1 d . . .
C41 C 0.3118(5) 1.0317(3) 0.1010(2) 0.0522(9) Uani 1 1 d . . .
H41 H 0.2786 1.0848 0.0735 0.063 Uiso 1 1 calc R . .
C42 C 0.1880(4) 0.9499(3) 0.1288(2) 0.0478(9) Uani 1 1 d . . .
C43 C 0.2409(4) 0.8716(2) 0.16926(18) 0.0418(8) Uani 1 1 d . . .
H43 H 0.1597 0.8151 0.1878 0.050 Uiso 1 1 calc R . .
C44 C 0.6133(5) 1.1268(3) 0.0807(3) 0.0671(11) Uani 1 1 d . . .
H44A H 0.7248 1.1180 0.0942 0.101 Uiso 1 1 calc R . .
H44B H 0.6053 1.1953 0.1022 0.101 Uiso 1 1 calc R . .
H44C H 0.5935 1.1241 0.0252 0.101 Uiso 1 1 calc R . .
C45 C 0.0037(5) 0.9461(3) 0.1166(3) 0.0676(11) Uani 1 1 d . . .
H45A H -0.0090 1.0075 0.0890 0.101 Uiso 1 1 calc R . .
H45B H -0.0430 0.9477 0.1660 0.101 Uiso 1 1 calc R . .
H45C H -0.0552 0.8808 0.0870 0.101 Uiso 1 1 calc R . .

loop_
_atom_site_aniso_label
_atom_site_aniso_U_11
_atom_site_aniso_U_22
_atom_site_aniso_U_33
_atom_site_aniso_U_23
_atom_site_aniso_U_13
_atom_site_aniso_U_12
C1 0.0362(18) 0.0335(17) 0.0288(15) -0.0009(12) 0.0060(13) 0.0081(14)
C2 0.0394(18) 0.0360(17) 0.0283(15) -0.0024(13) 0.0086(13) 0.0089(14)
C3 0.0380(18) 0.0375(17) 0.0294(16) 0.0003(13) 0.0069(13) 0.0104(14)
C4 0.0381(18) 0.0369(17) 0.0308(16) -0.0037(13) 0.0054(14) 0.0088(14)
C5 0.0378(18) 0.0327(17) 0.0370(17) -0.0029(13) 0.0070(14) 0.0090(14)
C6 0.0374(19) 0.0249(15) 0.0359(17) 0.0010(12) 0.0059(14) 0.0066(13)
C7 0.0322(17) 0.0312(16) 0.0368(17) 0.0030(13) 0.0049(13) 0.0050(13)
C8 0.044(2) 0.0296(16) 0.0346(17) -0.0015(13) 0.0010(14) 0.0073(14)
C9 0.050(2) 0.0315(16) 0.0316(16) 0.0017(13) 0.0105(15) 0.0114(15)
C10 0.0383(19) 0.0302(16) 0.0389(17) 0.0027(13) 0.0061(14) 0.0091(14)
C11 0.038(2) 0.0306(16) 0.0357(17) -0.0023(12) 0.0019(14) 0.0065(13)
C12 0.052(2) 0.057(2) 0.0375(19) -0.0020(15) -0.0031(15) 0.0063(17)
C13 0.046(2) 0.052(2) 0.054(2) 0.0003(16) 0.0158(16) 0.0122(17)
C14 0.046(2) 0.0380(17) 0.0234(15) 0.0008(12) 0.0072(13) 0.0116(15)
C15 0.046(2) 0.0371(18) 0.0318(16) -0.0016(13) 0.0087(14) 0.0129(15)
C16 0.050(2) 0.0326(17) 0.0357(17) -0.0012(13) 0.0144(14) 0.0073(15)
C17 0.066(2) 0.0317(17) 0.0404(18) 0.0008(14) 0.0151(16) 0.0122(17)
C18 0.059(2) 0.0395(19) 0.0380(18) 0.0036(14) 0.0100(15) 0.0198(17)
C19 0.049(2) 0.0409(19) 0.0338(17) 0.0000(14) 0.0062(14) 0.0119(15)
C20 0.062(2) 0.041(2) 0.059(2) -0.0060(16) 0.0102(18) 0.0057(18)
C21 0.075(3) 0.056(2) 0.074(3) 0.0105(19) 0.009(2) 0.031(2)
C22 0.0435(19) 0.0309(16) 0.0367(17) -0.0031(13) 0.0050(14) 0.0091(14)
C23 0.044(2) 0.0439(19) 0.0348(17) -0.0025(14) 0.0048(14) 0.0101(15)
C24 0.044(2) 0.047(2) 0.043(2) -0.0101(15) -0.0054(15) 0.0142(16)
C25 0.060(2) 0.0409(19) 0.0412(19) -0.0055(14) -0.0099(16) 0.0140(16)
C26 0.060(2) 0.0398(19) 0.0364(18) 0.0012(14) 0.0034(16) 0.0112(16)
C27 0.0452(19) 0.0417(18) 0.0352(18) -0.0004(14) 0.0059(14) 0.0113(15)
C28 0.048(2) 0.096(3) 0.072(3) -0.012(2) -0.0013(19) 0.025(2)
C29 0.102(3) 0.090(3) 0.039(2) 0.011(2) 0.014(2) 0.032(3)
C30 0.044(2) 0.0350(17) 0.0343(17) -0.0013(13) 0.0005(14) 0.0059(15)
C31 0.047(2) 0.0367(19) 0.054(2) 0.0018(15) 0.0018(16) 0.0078(16)
C32 0.044(2) 0.041(2) 0.067(2) 0.0073(17) -0.0023(17) 0.0015(17)
C33 0.060(3) 0.0378(19) 0.054(2) -0.0065(16) -0.0075(18) -0.0045(17)
C34 0.057(2) 0.0369(19) 0.046(2) -0.0058(15) 0.0052(16) 0.0019(16)
C35 0.0428(19) 0.0404(18) 0.0407(18) -0.0056(14) 0.0019(14) 0.0054(15)
C36 0.054(3) 0.063(3) 0.105(4) 0.004(2) -0.010(2) -0.001(2)
C37 0.075(3) 0.054(2) 0.074(3) -0.022(2) 0.014(2) 0.007(2)
C38 0.043(2) 0.0328(17) 0.0360(17) -0.0064(13) 0.0019(14) 0.0108(14)
C39 0.043(2) 0.0376(18) 0.0449(19) -0.0061(14) 0.0022(15) 0.0117(15)
C40 0.058(2) 0.0323(18) 0.047(2) -0.0025(14) 0.0035(16) 0.0128(16)
C41 0.069(3) 0.038(2) 0.052(2) -0.0058(16) -0.0094(18) 0.0225(19)
C42 0.052(2) 0.0356(19) 0.054(2) -0.0118(16) -0.0092(17) 0.0150(17)
C43 0.044(2) 0.0352(18) 0.0445(19) -0.0065(14) -0.0002(15) 0.0101(15)
C44 0.077(3) 0.047(2) 0.078(3) 0.0143(19) 0.011(2) 0.014(2)
C45 0.056(2) 0.061(2) 0.087(3) -0.005(2) -0.014(2) 0.023(2)

loop_
_atom_type_symbol
_atom_type_description
_atom_type_scat_dispersion_real
_atom_type_scat_dispersion_imag
_atom_type_scat_source
C C 0.0033 0.0016 'International Tables Vol C Tables 4.2.6.8 and 6.1.1.4'
H H 0.0000 0.0000 'International Tables Vol C Tables 4.2.6.8 and 6.1.1.4'

loop_
_geom_angle_atom_site_label_1
_geom_angle_atom_site_label_2
_geom_angle_atom_site_label_3
_geom_angle
_geom_angle_site_symmetry_1
_geom_angle_site_symmetry_3
_geom_angle_publ_flag
C2 C1 C5 103.2(2) . . ?
C2 C1 C6 112.9(2) . . ?
C5 C1 C6 111.0(2) . . ?
C3 C2 C14 128.6(3) . . ?
C3 C2 C1 108.7(3) . . ?
C14 C2 C1 122.6(3) . . ?
C2 C3 C4 109.4(3) . . ?
C2 C3 C22 127.3(3) . . ?
C4 C3 C22 123.1(3) . . ?
C5 C4 C3 109.2(3) . . ?
C5 C4 C30 127.7(3) . . ?
C3 C4 C30 123.1(3) . . ?
C4 C5 C38 128.8(3) . . ?
C4 C5 C1 109.3(3) . . ?
C38 C5 C1 121.7(3) . . ?
C11 C6 C7 118.9(3) . . ?
C11 C6 C1 119.5(3) . . ?
C7 C6 C1 121.7(3) . . ?
C6 C7 C8 121.1(3) . . ?
C9 C8 C7 118.4(3) . . ?
C9 C8 C12 121.1(3) . . ?
C7 C8 C12 120.5(3) . . ?
C8 C9 C10 122.1(3) . . ?
C9 C10 C11 117.7(3) . . ?
C9 C10 C13 120.6(3) . . ?
C11 C10 C13 121.7(3) . . ?
C6 C11 C10 121.9(3) . . ?
C19 C14 C15 117.5(3) . . ?
C19 C14 C2 121.5(3) . . ?
C15 C14 C2 121.0(3) . . ?
C16 C15 C14 121.8(3) . . ?
C17 C16 C15 118.1(3) . . ?
C17 C16 C20 120.5(3) . . ?
C15 C16 C20 121.4(3) . . ?
C16 C17 C18 122.0(3) . . ?
C19 C18 C17 117.8(3) . . ?
C19 C18 C21 120.8(3) . . ?
C17 C18 C21 121.4(3) . . ?
C18 C19 C14 122.8(3) . . ?
C27 C22 C23 118.3(3) . . ?
C27 C22 C3 120.9(3) . . ?
C23 C22 C3 120.9(3) . . ?
C24 C23 C22 121.6(3) . . ?
C23 C24 C25 118.5(3) . . ?
C23 C24 C28 120.2(3) . . ?
C25 C24 C28 121.3(3) . . ?
C24 C25 C26 121.9(3) . . ?
C25 C26 C27 117.9(3) . . ?
C25 C26 C29 122.1(3) . . ?
C27 C26 C29 120.0(3) . . ?
C22 C27 C26 121.7(3) . . ?
C31 C30 C35 118.5(3) . . ?
C31 C30 C4 121.0(3) . . ?
C35 C30 C4 120.5(3) . . ?
C30 C31 C32 121.9(3) . . ?
C33 C32 C31 117.5(3) . . ?
C33 C32 C36 121.5(3) . . ?
C31 C32 C36 121.0(3) . . ?
C34 C33 C32 122.7(3) . . ?
C33 C34 C35 117.8(3) . . ?
C33 C34 C37 121.0(3) . . ?
C35 C34 C37 121.1(3) . . ?
C30 C35 C34 121.6(3) . . ?
C43 C38 C39 118.1(3) . . ?
C43 C38 C5 122.0(3) . . ?
C39 C38 C5 119.9(3) . . ?
C40 C39 C38 122.1(3) . . ?
C41 C40 C39 117.9(3) . . ?
C41 C40 C44 120.9(3) . . ?
C39 C40 C44 121.3(3) . . ?
C40 C41 C42 122.4(3) . . ?
C43 C42 C41 117.6(3) . . ?
C43 C42 C45 120.9(3) . . ?
C41 C42 C45 121.5(3) . . ?
C38 C43 C42 121.8(3) . . ?

loop_
_geom_bond_atom_site_label_1
_geom_bond_atom_site_label_2
_geom_bond_distance
_geom_bond_site_symmetry_2
_geom_bond_publ_flag
C1 C2 1.504(4) . ?
C1 C5 1.508(4) . ?
C1 C6 1.516(4) . ?
C2 C3 1.348(4) . ?
C2 C14 1.472(4) . ?
C3 C4 1.471(4) . ?
C3 C22 1.481(4) . ?
C4 C5 1.337(4) . ?
C4 C30 1.485(4) . ?
C5 C38 1.472(4) . ?
C6 C11 1.377(4) . ?
C6 C7 1.379(4) . ?
C7 C8 1.391(4) . ?
C8 C9 1.375(4) . ?
C8 C12 1.494(4) . ?
C9 C10 1.389(4) . ?
C10 C11 1.382(4) . ?
C10 C13 1.489(4) . ?
C14 C19 1.379(4) . ?
C14 C15 1.389(4) . ?
C15 C16 1.384(4) . ?
C16 C17 1.385(5) . ?
C16 C20 1.486(5) . ?
C17 C18 1.380(5) . ?
C18 C19 1.377(4) . ?
C18 C21 1.496(5) . ?
C22 C27 1.370(4) . ?
C22 C23 1.391(4) . ?
C23 C24 1.370(5) . ?
C24 C25 1.374(5) . ?
C24 C28 1.517(5) . ?
C25 C26 1.382(5) . ?
C26 C27 1.389(5) . ?
C26 C29 1.495(5) . ?
C30 C31 1.374(4) . ?
C30 C35 1.381(4) . ?
C31 C32 1.386(5) . ?
C32 C33 1.375(5) . ?
C32 C36 1.500(5) . ?
C33 C34 1.378(5) . ?
C34 C35 1.381(4) . ?
C34 C37 1.496(5) . ?
C38 C43 1.381(4) . ?
C38 C39 1.386(4) . ?
C39 C40 1.370(4) . ?
C40 C41 1.382(5) . ?
C40 C44 1.499(5) . ?
C41 C42 1.382(5) . ?
C42 C43 1.384(5) . ?
C42 C45 1.494(5) . ?

loop_
_cod_related_entry_id
_cod_related_entry_database
_cod_related_entry_code
1 ChemSpider 21146142
